data_7714212
loop_
_publ_author_name
'Kariyawasam, Rasika Janadari'
'Zibaseresht, Ramin'
'Polson, Matthew Ian James'
'Houlihan, Joanna C.C.'
'Wikaira, Jan L.'
'Hartshorn, Richard M.'

_publ_section_title
;
 Synthesis of Nitrogen Mustards on Cobalt(III)
;
_journal_name_full 'Dalton Transactions'
_journal_paper_doi 10.1039/D3DT01634J
_journal_year 2023
_chemical_formula_moiety 'C8 H22 Cl2 Co N6 O4, Cl'
_chemical_formula_sum 'C8 H22 Cl3 Co N6 O4'
_chemical_formula_weight 431.59
_space_group_crystal_system triclinic
_space_group_IT_number 2
_space_group_name_Hall '-P 1'
_space_group_name_H-M_alt 'P -1'
_atom_sites_solution_hydrogens mixed
_audit_creation_date 2022-03-17
_audit_creation_method
;
Olex2 1.3
(compiled 2020.11.12 svn.r5f609507 for OlexSys, GUI svn.r6408)
;
_audit_update_record
;
2022-03-31 deposited with the CCDC.	2023-10-11 downloaded from the CCDC.
;
_cell_angle_alpha 77.760(7)
_cell_angle_beta 78.576(7)
_cell_angle_gamma 83.603(7)
_cell_formula_units_Z 6
_cell_length_a 13.5798(13)
_cell_length_b 14.7189(12)
_cell_length_c 15.3910(13)
_cell_measurement_reflns_used 7204
_cell_measurement_temperature 120.01(10)
_cell_measurement_theta_max 76.7893
_cell_measurement_theta_min 3.3263
_cell_volume 2939.1(5)
_computing_cell_refinement
;
CrysAlisPro, Agilent Technologies,
Version 1.171.35.19 (release 27-10-2011 CrysAlis171 .NET)
(compiled Oct 27 2011,15:02:11)
;
_computing_data_collection
;
CrysAlisPro, Agilent Technologies,
Version 1.171.35.19 (release 27-10-2011 CrysAlis171 .NET)
(compiled Oct 27 2011,15:02:11)
;
_computing_data_reduction
;
CrysAlisPro, Agilent Technologies,
Version 1.171.35.19 (release 27-10-2011 CrysAlis171 .NET)
(compiled Oct 27 2011,15:02:11)
;
_computing_molecular_graphics 'Olex2 1.3 (Dolomanov et al., 2009)'
_computing_publication_material 'Olex2 1.3 (Dolomanov et al., 2009)'
_computing_structure_refinement 'SHELXL 2018/3 (Sheldrick, 2015)'
_computing_structure_solution 'SHELXT 2014/5 (Sheldrick, 2014)'
_diffrn_ambient_temperature 120.01(10)
_diffrn_detector_area_resol_mean 10.6501
_diffrn_measured_fraction_theta_full 0.998
_diffrn_measured_fraction_theta_max 0.985
_diffrn_measurement_details
;
#__ type_ start__ end____ width___ exp.time_
  1 omega  -50.00   33.00   1.0000    4.5400
omega____ theta____ kappa____ phi______ frames
    -      -41.0853   38.0000 -180.0000 83

#__ type_ start__ end____ width___ exp.time_
  2 omega  -50.00   33.00   1.0000    4.5400
omega____ theta____ kappa____ phi______ frames
    -      -41.0853   38.0000   60.0000 83

#__ type_ start__ end____ width___ exp.time_
  3 omega  -50.00   33.00   1.0000    4.5400
omega____ theta____ kappa____ phi______ frames
    -      -41.0853   38.0000 -150.0000 83

#__ type_ start__ end____ width___ exp.time_
  4 omega  -50.00   33.00   1.0000    4.5400
omega____ theta____ kappa____ phi______ frames
    -      -41.0853   38.0000   90.0000 83

#__ type_ start__ end____ width___ exp.time_
  5 omega -113.00  -13.00   1.0000    4.5400
omega____ theta____ kappa____ phi______ frames
    -      -41.0853  -57.0000  -90.0000 100

#__ type_ start__ end____ width___ exp.time_
  6 omega    1.00   82.00   1.0000    4.5400
omega____ theta____ kappa____ phi______ frames
    -       41.0853  -99.0000   60.0000 81

#__ type_ start__ end____ width___ exp.time_
  7 omega   23.00   97.00   1.0000    4.5400
omega____ theta____ kappa____ phi______ frames
    -       41.0853 -125.0000 -120.0000 74

#__ type_ start__ end____ width___ exp.time_
  8 omega   36.00  116.00   1.0000   18.1600
omega____ theta____ kappa____ phi______ frames
    -      112.0000 -111.0000 -150.0000 80

#__ type_ start__ end____ width___ exp.time_
  9 omega   36.00  116.00   1.0000   18.1600
omega____ theta____ kappa____ phi______ frames
    -      112.0000 -111.0000  -30.0000 80

#__ type_ start__ end____ width___ exp.time_
 10 omega   36.00  145.00   1.0000   18.1600
omega____ theta____ kappa____ phi______ frames
    -      112.0000  -77.0000    0.0000 109

#__ type_ start__ end____ width___ exp.time_
 11 omega   36.00  116.00   1.0000   18.1600
omega____ theta____ kappa____ phi______ frames
    -      112.0000 -111.0000 -120.0000 80

#__ type_ start__ end____ width___ exp.time_
 12 omega   36.00  116.00   1.0000   18.1600
omega____ theta____ kappa____ phi______ frames
    -      112.0000 -111.0000   60.0000 80

#__ type_ start__ end____ width___ exp.time_
 13 omega   39.00   98.00   1.0000   18.1600
omega____ theta____ kappa____ phi______ frames
    -      112.0000  -45.0000   60.0000 59

#__ type_ start__ end____ width___ exp.time_
 14 omega   59.00  178.00   1.0000   18.1600
omega____ theta____ kappa____ phi______ frames
    -      112.0000   15.0000   60.0000 119

#__ type_ start__ end____ width___ exp.time_
 15 omega   36.00   91.00   1.0000   18.1600
omega____ theta____ kappa____ phi______ frames
    -      112.0000  -30.0000 -180.0000 55

#__ type_ start__ end____ width___ exp.time_
 16 omega   57.00  151.00   1.0000   18.1600
omega____ theta____ kappa____ phi______ frames
    -      112.0000  178.0000 -120.0000 94

#__ type_ start__ end____ width___ exp.time_
 17 omega   36.00   91.00   1.0000   18.1600
omega____ theta____ kappa____ phi______ frames
    -      112.0000  -30.0000  -90.0000 55

#__ type_ start__ end____ width___ exp.time_
 18 omega   39.00   98.00   1.0000   18.1600
omega____ theta____ kappa____ phi______ frames
    -      112.0000  -45.0000  120.0000 59

#__ type_ start__ end____ width___ exp.time_
 19 omega   86.00  178.00   1.0000   18.1600
omega____ theta____ kappa____ phi______ frames
    -      112.0000   45.0000   60.0000 92

#__ type_ start__ end____ width___ exp.time_
 20 omega   39.00   98.00   1.0000   18.1600
omega____ theta____ kappa____ phi______ frames
    -      112.0000  -45.0000    0.0000 59

#__ type_ start__ end____ width___ exp.time_
 21 omega   36.00  116.00   1.0000   18.1600
omega____ theta____ kappa____ phi______ frames
    -      112.0000 -111.0000   30.0000 80

#__ type_ start__ end____ width___ exp.time_
 22 omega   57.00  151.00   1.0000   18.1600
omega____ theta____ kappa____ phi______ frames
    -      112.0000  178.0000  -90.0000 94

#__ type_ start__ end____ width___ exp.time_
 23 omega   36.00  116.00   1.0000   18.1600
omega____ theta____ kappa____ phi______ frames
    -      112.0000 -111.0000    0.0000 80

#__ type_ start__ end____ width___ exp.time_
 24 omega   40.00  141.00   1.0000   18.1600
omega____ theta____ kappa____ phi______ frames
    -      112.0000  -61.0000 -150.0000 101

#__ type_ start__ end____ width___ exp.time_
 25 omega   36.00   91.00   1.0000   18.1600
omega____ theta____ kappa____ phi______ frames
    -      112.0000  -30.0000 -150.0000 55

#__ type_ start__ end____ width___ exp.time_
 26 omega   36.00  116.00   1.0000   18.1600
omega____ theta____ kappa____ phi______ frames
    -      112.0000 -111.0000  150.0000 80

#__ type_ start__ end____ width___ exp.time_
 27 omega  100.00  178.00   1.0000   18.1600
omega____ theta____ kappa____ phi______ frames
    -      112.0000  111.0000 -150.0000 78

#__ type_ start__ end____ width___ exp.time_
 28 omega   96.00  178.00   1.0000   18.1600
omega____ theta____ kappa____ phi______ frames
    -      112.0000   45.0000   90.0000 82

#__ type_ start__ end____ width___ exp.time_
 29 omega   59.00  177.00   1.0000   18.1600
omega____ theta____ kappa____ phi______ frames
    -      112.0000   15.0000 -150.0000 118

#__ type_ start__ end____ width___ exp.time_
 30 omega   46.00   72.00   1.0000   18.1600
omega____ theta____ kappa____ phi______ frames
    -      112.0000  -30.0000   60.0000 26

#__ type_ start__ end____ width___ exp.time_
 31 omega   46.00  137.00   1.0000   18.1600
omega____ theta____ kappa____ phi______ frames
    -      112.0000  -61.0000 -180.0000 91
;
_diffrn_measurement_device_type 'SuperNova, Dual, Cu at zero, Atlas'
_diffrn_measurement_method '\w scans'
_diffrn_orient_matrix_UB_11 -0.0065006000
_diffrn_orient_matrix_UB_12 0.1010690000
_diffrn_orient_matrix_UB_13 -0.0531489000
_diffrn_orient_matrix_UB_21 -0.0621995000
_diffrn_orient_matrix_UB_22 0.0316947000
_diffrn_orient_matrix_UB_23 0.0849358000
_diffrn_orient_matrix_UB_31 0.0977499000
_diffrn_orient_matrix_UB_32 0.0176506000
_diffrn_orient_matrix_UB_33 0.0283084000
_diffrn_radiation_monochromator mirror
_diffrn_radiation_type 'Cu K\a'
_diffrn_radiation_wavelength 1.54184
_diffrn_reflns_av_R_equivalents 0.0826
_diffrn_reflns_av_unetI/netI 0.0586
_diffrn_reflns_Laue_measured_fraction_full 0.998
_diffrn_reflns_Laue_measured_fraction_max 0.985
_diffrn_reflns_limit_h_max 17
_diffrn_reflns_limit_h_min -11
_diffrn_reflns_limit_k_max 18
_diffrn_reflns_limit_k_min -18
_diffrn_reflns_limit_l_max 19
_diffrn_reflns_limit_l_min -19
_diffrn_reflns_number 42568
_diffrn_reflns_point_group_measured_fraction_full 0.998
_diffrn_reflns_point_group_measured_fraction_max 0.985
_diffrn_reflns_theta_full 67.684
_diffrn_reflns_theta_max 76.993
_diffrn_reflns_theta_min 3.329
_diffrn_source 'SuperNova (Cu) X-ray Source'
_exptl_absorpt_coefficient_mu 10.842
_exptl_absorpt_correction_T_max 1.00000
_exptl_absorpt_correction_T_min 0.37529
_exptl_absorpt_correction_type multi-scan
_exptl_absorpt_process_details
;
CrysAlisPro, Agilent Technologies,
Version 1.171.35.19 (release 27-10-2011 CrysAlis171 .NET)
(compiled Oct 27 2011,15:02:11)
Empirical absorption correction using spherical harmonics,
 implemented in SCALE3 ABSPACK scaling algorithm.
;
_exptl_crystal_colour orange
_exptl_crystal_colour_primary orange
_exptl_crystal_density_diffrn 1.463
_exptl_crystal_description block
_exptl_crystal_F_000 1332
_exptl_crystal_size_max 0.4345
_exptl_crystal_size_mid 0.2133
_exptl_crystal_size_min 0.1539
_refine_diff_density_max 1.917
_refine_diff_density_min -1.399
_refine_diff_density_rms 0.184
_refine_ls_extinction_coef 0.00055(11)
_refine_ls_extinction_expression Fc^*^=kFc[1+0.001xFc^2^\l^3^/sin(2\q)]^-1/4^
_refine_ls_extinction_method 'SHELXL-2018/3 (Sheldrick 2018)'
_refine_ls_goodness_of_fit_ref 0.905
_refine_ls_hydrogen_treatment mixed
_refine_ls_matrix_type full
_refine_ls_number_parameters 671
_refine_ls_number_reflns 12250
_refine_ls_number_restraints 20
_refine_ls_restrained_S_all 0.904
_refine_ls_R_factor_all 0.1228
_refine_ls_R_factor_gt 0.0803
_refine_ls_shift/su_max 0.001
_refine_ls_shift/su_mean 0.000
_refine_ls_structure_factor_coef Fsqd
_refine_ls_weighting_details 'w=1/[\s^2^(Fo^2^)+(0.1879P)^2^] where P=(Fo^2^+2Fc^2^)/3'
_refine_ls_weighting_scheme calc
_refine_ls_wR_factor_gt 0.2503
_refine_ls_wR_factor_ref 0.3191
_reflns_Friedel_coverage 0.000
_reflns_number_gt 3900
_reflns_number_total 12250
_reflns_threshold_expression 'I > 2\s(I)'
_cod_data_source_file d3dt01634j2.cif
_cod_data_source_block exp98a
_cod_database_code 7714212
_shelx_shelxl_version_number 2018/3
_chemical_oxdiff_formula 'C11 H10 S O2'
_shelx_space_group_comment
;
The symmetry employed for this shelxl refinement is uniquely defined
by the following loop, which should always be used as a source of
symmetry information in preference to the above space-group names.
They are only intended as comments.
;
_reflns_odcompleteness_completeness 99.77
_reflns_odcompleteness_iscentric 1
_reflns_odcompleteness_theta 74.33
_olex2_refinement_description
;
1. Fixed Uiso
 At 1.2 times of:
  All C(H,H) groups
 At 1.5 times of:
  All N(H) groups, All N(H,H) groups, All Cl(H,H,H) groups
2. Restrained distances
 H3-N3
 0.86 with sigma of 0.02
 N6-H6C
 0.86 with sigma of 0.02
 N16-H16A
 0.86 with sigma of 0.02
 H17-N17
 0.86 with sigma of 0.02
 N9-H9
 0.86 with sigma of 0.02
 H6D-N6
 0.86 with sigma of 0.02
 H5-N5
 0.86 with sigma of 0.02
 H15-N15
 0.86 with sigma of 0.02
 H16B-N16
 0.86 with sigma of 0.02
 H10C-N10
 0.86 with sigma of 0.02
 H12C-N12
 0.86 with sigma of 0.02
 H12D-N12
 0.86 with sigma of 0.02
 H6C-H6D
 1.3 with sigma of 0.02
 H12D-H12C
 1.3 with sigma of 0.02
3. Uiso/Uaniso restraints and constraints
Uanis(N7) \\sim Ueq: with sigma of 0.001 and sigma for terminal atoms of 0.002
4. Others
 Fixed Sof: Cl7(0.5) Cl12(0.5) Cl11(0.5) Cl9(0.5) Cl8(0.5) Cl10(0.5)
5.a Secondary CH2 refined with riding coordinates:
 C23(H23A,H23B), C24(H24A,H24B), C19(H19A,H19B), C20(H20A,H20B), C22(H22A,
 H22B), C21(H21A,H21B), C18(H18A,H18B), C17(H17A,H17B), C3(H3A,H3B), C4(H4A,
 H4B), C7(H7A,H7B), C8(H8A,H8B), C2(H2A,H2B), C1(H1A,H1B), C6(H6A,H6B), C5(H5A,
 H5B), N4(H4C,H4D), C15(H15A,H15B), C16(H16C,H16D), C11(H11A,H11B), C12(H12A,
 H12B), C14(H14A,H14B), C13(H13A,H13B), C10(H10A,H10B), C9(H9A,H9B)
;
_smtbx_masks_void_probe_radius 1.2
_smtbx_masks_void_truncation_radius 1.2
_olex2_submission_special_instructions 'No special instructions were received'

loop_
_space_group_symop_operation_xyz
'x, y, z'
'-x, -y, -z'

loop_
_atom_site_label
_atom_site_type_symbol
_atom_site_fract_x
_atom_site_fract_y
_atom_site_fract_z
_atom_site_U_iso_or_equiv
_atom_site_adp_type
_atom_site_occupancy
_atom_site_site_symmetry_order
_atom_site_calc_flag
_atom_site_refinement_flags_posn
_atom_site_refinement_flags_adp
_atom_site_refinement_flags_occupancy
_atom_site_disorder_assembly
_atom_site_disorder_group
C23 C 0.9542(4) 0.1719(4) 0.9154(4) 0.0238(12) Uani 1 1 d . . . . .
H23A H 0.995753 0.118217 0.939575 0.029 Uiso 1 1 calc R U . . .
H23B H 0.958879 0.222197 0.945821 0.029 Uiso 1 1 calc R U . . .
C24 C 0.9901(4) 0.2013(4) 0.8154(3) 0.0232(11) Uani 1 1 d . . . . .
H24A H 0.957134 0.261112 0.792745 0.028 Uiso 1 1 calc R U . . .
H24B H 1.062315 0.206751 0.802458 0.028 Uiso 1 1 calc R U . . .
C19 C 0.7206(4) -0.0220(4) 0.7593(4) 0.0230(11) Uani 1 1 d . . . . .
H19A H 0.736105 -0.084078 0.792462 0.028 Uiso 1 1 calc R U . . .
H19B H 0.693557 -0.027923 0.707136 0.028 Uiso 1 1 calc R U . . .
C20 C 0.6448(4) 0.0313(5) 0.8188(4) 0.0299(13) Uani 1 1 d . . . . .
H20A H 0.619996 0.088678 0.783222 0.036 Uiso 1 1 calc R U . . .
H20B H 0.588162 -0.005678 0.847665 0.036 Uiso 1 1 calc R U . . .
C22 C 0.8125(4) 0.1004(4) 1.0259(3) 0.0242(11) Uani 1 1 d . . . . .
H22A H 0.852585 0.041842 1.037741 0.029 Uiso 1 1 calc R U . . .
H22B H 0.743134 0.086094 1.032372 0.029 Uiso 1 1 calc R U . . .
C21 C 0.8191(4) 0.1569(4) 1.0968(4) 0.0271(12) Uani 1 1 d . . . . .
H21A H 0.889065 0.166617 1.094925 0.032 Uiso 1 1 calc R U . . .
H21B H 0.792760 0.122508 1.156451 0.032 Uiso 1 1 calc R U . . .
C18 C 0.9006(4) -0.0253(4) 0.6867(4) 0.0256(11) Uani 1 1 d . . . . .
H18A H 0.917245 -0.079410 0.731003 0.031 Uiso 1 1 calc R U . . .
H18B H 0.958240 0.012217 0.668855 0.031 Uiso 1 1 calc R U . . .
C17 C 0.8819(4) -0.0579(4) 0.6043(3) 0.0263(12) Uani 1 1 d . . . . .
H17A H 0.828137 -0.099975 0.622423 0.032 Uiso 1 1 calc R U . . .
H17B H 0.942276 -0.091857 0.578629 0.032 Uiso 1 1 calc R U . . .
Cl6 Cl 0.74863(12) 0.26757(12) 1.07624(11) 0.0399(4) Uani 1 1 d . . . . .
Cl5 Cl 0.84819(12) 0.03913(12) 0.52030(10) 0.0393(4) Uani 1 1 d . . . . .
Co3 Co 0.83119(5) 0.08764(5) 0.83109(5) 0.0124(2) Uani 1 1 d . . . . .
N13 N 0.7712(4) 0.2075(3) 0.7708(3) 0.0217(9) Uani 1 1 d . . . . .
N14 N 0.8933(3) -0.0358(3) 0.8929(3) 0.0166(9) Uani 1 1 d . . . A 1
N17 N 0.8474(3) 0.1480(3) 0.9307(3) 0.0177(9) Uani 1 1 d D . . . .
H17 H 0.803(4) 0.195(3) 0.923(4) 0.027 Uiso 1 1 d D U . . .
N18 N 0.9641(3) 0.1279(3) 0.7720(3) 0.0197(9) Uani 1 1 d . . . . .
H18C H 1.020(5) 0.079(5) 0.773(4) 0.030 Uiso 1 1 d . U . . .
H18D H 0.965(5) 0.151(5) 0.720(5) 0.030 Uiso 1 1 d . U . . .
N15 N 0.8137(3) 0.0298(3) 0.7295(3) 0.0178(9) Uani 1 1 d D . . . .
H15 H 0.805(5) 0.081(3) 0.691(4) 0.027 Uiso 1 1 d D U . . .
N16 N 0.6960(3) 0.0520(3) 0.8873(3) 0.0200(9) Uani 1 1 d D . . . .
H16A H 0.709(5) 0.003(3) 0.926(4) 0.030 Uiso 1 1 d D U . . .
H16B H 0.640(3) 0.067(5) 0.918(4) 0.030 Uiso 1 1 d D U . . .
O10 O 0.7648(4) 0.2185(3) 0.6918(3) 0.0471(13) Uani 1 1 d . . . . .
O9 O 0.7422(4) 0.2685(3) 0.8133(3) 0.0477(13) Uani 1 1 d . . . . .
O12 O 0.9804(3) -0.0407(4) 0.8909(3) 0.0443(12) Uani 1 1 d . . . . .
O11 O 0.8361(4) -0.0950(3) 0.9267(4) 0.0456(12) Uani 1 1 d . . . . .
C3 C 0.3791(4) 0.1611(4) 0.4176(4) 0.0252(12) Uani 1 1 d . . . . .
H3A H 0.374209 0.110729 0.387299 0.030 Uiso 1 1 calc R U . . .
H3B H 0.337436 0.214753 0.393434 0.030 Uiso 1 1 calc R U . . .
C4 C 0.3434(4) 0.1318(4) 0.5182(3) 0.0250(11) Uani 1 1 d . . . . .
H4A H 0.271273 0.125965 0.531283 0.030 Uiso 1 1 calc R U . . .
H4B H 0.376728 0.072110 0.540778 0.030 Uiso 1 1 calc R U . . .
C7 C 0.6119(4) 0.3558(4) 0.5737(4) 0.0252(12) Uani 1 1 d . . . . .
H7A H 0.638664 0.362321 0.625876 0.030 Uiso 1 1 calc R U . . .
H7B H 0.595965 0.417535 0.540218 0.030 Uiso 1 1 calc R U . . .
C8 C 0.6889(4) 0.3017(4) 0.5141(4) 0.0280(12) Uani 1 1 d . . . . .
H8A H 0.745535 0.338589 0.485091 0.034 Uiso 1 1 calc R U . . .
H8B H 0.713638 0.244376 0.549897 0.034 Uiso 1 1 calc R U . . .
C2 C 0.5214(4) 0.2328(4) 0.3073(3) 0.0236(11) Uani 1 1 d . . . . .
H2A H 0.591090 0.246262 0.301106 0.028 Uiso 1 1 calc R U . . .
H2B H 0.482107 0.291837 0.295306 0.028 Uiso 1 1 calc R U . . .
C1 C 0.5139(4) 0.1762(4) 0.2368(4) 0.0281(12) Uani 1 1 d . . . . .
H1A H 0.539574 0.210405 0.176893 0.034 Uiso 1 1 calc R U . . .
H1B H 0.443863 0.166150 0.239435 0.034 Uiso 1 1 calc R U . . .
C6 C 0.4327(4) 0.3579(4) 0.6477(4) 0.0263(12) Uani 1 1 d . . . . .
H6A H 0.375532 0.319775 0.666472 0.032 Uiso 1 1 calc R U . . .
H6B H 0.414675 0.411725 0.603614 0.032 Uiso 1 1 calc R U . . .
C5 C 0.4521(4) 0.3913(4) 0.7292(3) 0.0265(12) Uani 1 1 d . . . . .
H5A H 0.392077 0.425666 0.754861 0.032 Uiso 1 1 calc R U . . .
H5B H 0.506218 0.432950 0.710549 0.032 Uiso 1 1 calc R U . . .
Cl1 Cl 0.58488(12) 0.06584(12) 0.25719(11) 0.0389(4) Uani 1 1 d . . . . .
Cl2 Cl 0.48548(12) 0.29433(12) 0.81295(10) 0.0394(4) Uani 1 1 d . . . . .
Co1 Co 0.50226(5) 0.24561(5) 0.50218(5) 0.0123(2) Uani 1 1 d . . . . .
N2 N 0.5618(4) 0.1259(3) 0.5622(3) 0.0226(10) Uani 1 1 d . . . . .
N1 N 0.4401(3) 0.3693(3) 0.4405(3) 0.0155(8) Uani 1 1 d . . . . .
N3 N 0.4856(3) 0.1850(3) 0.4018(3) 0.0202(9) Uani 1 1 d D . . . .
H3 H 0.529(4) 0.139(3) 0.412(5) 0.030 Uiso 1 1 d D U . . .
N4 N 0.3691(3) 0.2054(3) 0.5614(3) 0.0187(9) Uani 1 1 d . . . . .
H4C H 0.368795 0.183130 0.619870 0.028 Uiso 1 1 calc R U . . .
H4D H 0.323514 0.253713 0.556259 0.028 Uiso 1 1 calc R U . . .
N5 N 0.5201(3) 0.3030(3) 0.6032(3) 0.0180(9) Uani 1 1 d D . . . .
H5 H 0.530(5) 0.253(3) 0.643(3) 0.027 Uiso 1 1 d D U . . .
N6 N 0.6373(3) 0.2809(3) 0.4461(3) 0.0183(9) Uani 1 1 d D . . . .
H6C H 0.692(3) 0.267(4) 0.410(3) 0.027 Uiso 1 1 d D U . . .
H6D H 0.621(4) 0.334(2) 0.415(4) 0.027 Uiso 1 1 d D U . . .
O3 O 0.5918(4) 0.0648(3) 0.5194(3) 0.0477(13) Uani 1 1 d . . . . .
O4 O 0.5693(4) 0.1143(3) 0.6411(3) 0.0477(13) Uani 1 1 d . . . . .
O1 O 0.4968(4) 0.4278(3) 0.4062(4) 0.0444(12) Uani 1 1 d . . . . .
O2 O 0.3527(3) 0.3737(4) 0.4421(3) 0.0453(12) Uani 1 1 d . . . . .
C15 C 0.0547(4) 0.3113(4) 0.0927(4) 0.0240(12) Uani 1 1 d . . . . .
H15A H 0.070788 0.249410 0.125910 0.029 Uiso 1 1 calc R U . . .
H15B H 0.027657 0.304911 0.040696 0.029 Uiso 1 1 calc R U . . .
C16 C -0.0224(4) 0.3642(4) 0.1527(4) 0.0248(11) Uani 1 1 d . . . . .
H16C H -0.048096 0.421212 0.117234 0.030 Uiso 1 1 calc R U . . .
H16D H -0.078334 0.326474 0.181918 0.030 Uiso 1 1 calc R U . . .
C11 C 0.2871(4) 0.5061(4) 0.2484(4) 0.0243(11) Uani 1 1 d . . . . .
H11A H 0.328970 0.452725 0.272902 0.029 Uiso 1 1 calc R U . . .
H11B H 0.291820 0.556708 0.278405 0.029 Uiso 1 1 calc R U . . .
C12 C 0.3237(4) 0.5349(4) 0.1485(3) 0.0261(12) Uani 1 1 d . . . . .
H12A H 0.291063 0.594740 0.125467 0.031 Uiso 1 1 calc R U . . .
H12B H 0.395944 0.540135 0.135938 0.031 Uiso 1 1 calc R U . . .
C14 C 0.2348(4) 0.3088(4) 0.0195(3) 0.0237(11) Uani 1 1 d . . . . .
H14A H 0.252751 0.255298 0.063923 0.028 Uiso 1 1 calc R U . . .
H14B H 0.291741 0.347211 0.000673 0.028 Uiso 1 1 calc R U . . .
C13 C 0.2153(4) 0.2750(4) -0.0618(3) 0.0258(11) Uani 1 1 d . . . . .
H13A H 0.161229 0.233293 -0.042862 0.031 Uiso 1 1 calc R U . . .
H13B H 0.275294 0.240691 -0.087423 0.031 Uiso 1 1 calc R U . . .
C10 C 0.1452(4) 0.4345(4) 0.3595(3) 0.0272(12) Uani 1 1 d . . . . .
H10A H 0.184677 0.375620 0.371683 0.033 Uiso 1 1 calc R U . . .
H10B H 0.075595 0.420734 0.365733 0.033 Uiso 1 1 calc R U . . .
C9 C 0.1521(4) 0.4908(4) 0.4293(4) 0.0287(12) Uani 1 1 d . . . . .
H9A H 0.222154 0.500600 0.426968 0.034 Uiso 1 1 calc R U . . .
H9B H 0.126290 0.456424 0.489147 0.034 Uiso 1 1 calc R U . . .
Cl4 Cl 0.18129(12) 0.37251(12) -0.14623(10) 0.0393(4) Uani 1 1 d . . . . .
Cl3 Cl 0.08200(11) 0.60079(12) 0.40974(10) 0.0384(4) Uani 1 1 d . . . . .
Co2 Co 0.16446(5) 0.42105(5) 0.16451(5) 0.0123(2) Uani 1 1 d . . . . .
N7 N 0.2265(3) 0.2970(3) 0.2264(3) 0.0150(8) Uani 1 1 d . U . . .
N8 N 0.1048(3) 0.5404(3) 0.1046(3) 0.0213(9) Uani 1 1 d . . . . .
N11 N 0.1467(3) 0.3634(3) 0.0627(3) 0.0172(9) Uani 1 1 d . . . . .
N12 N 0.0296(3) 0.3858(4) 0.2211(3) 0.0215(10) Uani 1 1 d D . . . .
N9 N 0.1806(3) 0.4815(3) 0.2652(3) 0.0177(9) Uani 1 1 d D . . . .
H9 H 0.138(4) 0.529(3) 0.253(4) 0.027 Uiso 1 1 d D U . . .
N10 N 0.2978(3) 0.4611(3) 0.1049(3) 0.0212(9) Uani 1 1 d D . . . .
H10C H 0.290(5) 0.492(4) 0.052(2) 0.032 Uiso 1 1 d D U . . .
H10D H 0.339(5) 0.418(5) 0.118(5) 0.032 Uiso 1 1 d . U . . .
O5 O 0.1695(4) 0.2390(3) 0.2604(4) 0.0449(12) Uani 1 1 d . . . . .
O6 O 0.3137(3) 0.2926(4) 0.2242(3) 0.0454(12) Uani 1 1 d . . . . .
O8 O 0.0979(4) 0.5522(3) 0.0257(3) 0.0477(13) Uani 1 1 d . . . . .
O7 O 0.0744(4) 0.6020(3) 0.1473(3) 0.0462(13) Uani 1 1 d . . . . .
Cl7 Cl 0.0662(2) 0.19656(19) 0.56487(17) 0.0271(5) Uani 0.5 1 d . . P . .
Cl12 Cl 0.7326(2) 0.86304(19) 0.23152(17) 0.0272(5) Uani 0.5 1 d . . P . .
Cl11 Cl 0.60044(19) 0.47020(19) 0.10147(16) 0.0259(5) Uani 0.5 1 d . . P . .
Cl9 Cl 0.1798(2) 0.81155(18) 0.68135(16) 0.0278(5) Uani 0.5 1 d . . P . .
Cl8 Cl 0.1535(2) 0.52161(18) 0.65223(17) 0.0272(5) Uani 0.5 1 d . . P . .
Cl10 Cl 0.5136(2) 0.14505(19) 0.01415(17) 0.0266(5) Uani 0.5 1 d . . P . .
H12C H 0.031(5) 0.330(2) 0.253(4) 0.040 Uiso 1 1 d D U . . .
H12D H -0.025(3) 0.407(4) 0.252(4) 0.040 Uiso 1 1 d D U . . .
H11 H 0.135(5) 0.423(5) 0.019(5) 0.040 Uiso 1 1 d . U . . .

loop_
_atom_site_aniso_label
_atom_site_aniso_U_11
_atom_site_aniso_U_22
_atom_site_aniso_U_33
_atom_site_aniso_U_23
_atom_site_aniso_U_13
_atom_site_aniso_U_12
C23 0.022(2) 0.033(3) 0.018(3) -0.009(2) -0.0027(18) -0.008(2)
C24 0.026(3) 0.028(3) 0.017(2) -0.009(2) 0.0054(18) -0.012(2)
C19 0.022(3) 0.030(3) 0.023(3) -0.013(2) -0.0045(19) -0.006(2)
C20 0.020(3) 0.041(3) 0.032(3) -0.013(3) -0.010(2) 0.002(2)
C22 0.032(3) 0.026(3) 0.016(2) -0.005(2) -0.0059(19) -0.001(2)
C21 0.018(2) 0.043(3) 0.024(3) -0.015(3) -0.0015(19) -0.006(2)
C18 0.025(3) 0.030(3) 0.028(3) -0.015(2) -0.010(2) 0.001(2)
C17 0.036(3) 0.031(3) 0.011(2) -0.012(2) 0.0077(19) -0.006(2)
Cl6 0.0437(8) 0.0387(9) 0.0368(8) -0.0153(7) -0.0036(6) 0.0078(7)
Cl5 0.0482(9) 0.0438(9) 0.0234(7) -0.0029(6) -0.0059(6) 0.0001(7)
Co3 0.0149(4) 0.0132(4) 0.0093(4) -0.0026(3) -0.0029(3) 0.0010(3)
N13 0.028(2) 0.017(2) 0.022(2) -0.0036(18) -0.0109(17) 0.0014(18)
N14 0.0107(19) 0.031(2) 0.0119(19) -0.0130(18) 0.0012(14) -0.0058(17)
N17 0.021(2) 0.023(2) 0.0082(19) -0.0043(17) -0.0012(15) 0.0014(17)
N18 0.024(2) 0.019(2) 0.016(2) -0.0034(17) -0.0018(16) -0.0023(18)
N15 0.024(2) 0.018(2) 0.012(2) -0.0089(16) -0.0010(15) 0.0040(17)
N16 0.016(2) 0.026(2) 0.015(2) -0.0015(17) -0.0008(15) 0.0017(17)
O10 0.084(4) 0.034(3) 0.025(2) 0.001(2) -0.027(2) 0.011(2)
O9 0.071(3) 0.028(2) 0.043(3) -0.014(2) -0.017(2) 0.023(2)
O12 0.032(2) 0.044(3) 0.050(3) 0.006(2) -0.014(2) 0.006(2)
O11 0.039(3) 0.027(2) 0.060(3) 0.009(2) -0.003(2) -0.001(2)
C3 0.026(3) 0.033(3) 0.019(3) -0.011(2) -0.0014(19) -0.008(2)
C4 0.028(3) 0.029(3) 0.021(3) -0.007(2) 0.0011(19) -0.017(2)
C7 0.030(3) 0.026(3) 0.024(3) -0.015(2) -0.006(2) -0.004(2)
C8 0.015(2) 0.040(3) 0.031(3) -0.016(3) -0.0051(19) 0.004(2)
C2 0.033(3) 0.029(3) 0.007(2) -0.005(2) 0.0021(18) -0.001(2)
C1 0.029(3) 0.037(3) 0.021(3) -0.013(2) -0.007(2) 0.004(2)
C6 0.029(3) 0.029(3) 0.024(3) -0.020(2) 0.001(2) 0.006(2)
C5 0.033(3) 0.031(3) 0.018(2) -0.008(2) -0.002(2) -0.009(2)
Cl1 0.0414(8) 0.0382(9) 0.0357(8) -0.0148(7) 0.0003(6) 0.0052(7)
Cl2 0.0481(9) 0.0455(9) 0.0214(7) -0.0035(6) -0.0040(6) 0.0002(7)
Co1 0.0140(4) 0.0138(4) 0.0092(4) -0.0030(3) -0.0024(3) 0.0010(3)
N2 0.034(3) 0.015(2) 0.024(2) -0.0053(18) -0.0155(18) 0.0017(18)
N1 0.0155(19) 0.025(2) 0.0074(18) -0.0097(16) 0.0052(13) -0.0061(16)
N3 0.022(2) 0.025(2) 0.016(2) -0.0052(18) -0.0090(16) 0.0019(18)
N4 0.018(2) 0.023(2) 0.016(2) -0.0077(17) 0.0001(15) -0.0013(17)
N5 0.0141(19) 0.023(2) 0.018(2) -0.0069(18) -0.0047(15) 0.0010(17)
N6 0.0131(19) 0.027(2) 0.015(2) -0.0076(18) -0.0020(14) -0.0007(17)
O3 0.072(3) 0.033(3) 0.042(3) -0.019(2) -0.021(2) 0.025(2)
O4 0.081(4) 0.034(3) 0.031(3) -0.003(2) -0.029(2) 0.011(3)
O1 0.043(3) 0.028(2) 0.054(3) 0.006(2) -0.003(2) -0.002(2)
O2 0.030(2) 0.051(3) 0.048(3) 0.005(2) -0.0114(19) 0.007(2)
C15 0.019(2) 0.035(3) 0.023(3) -0.015(2) 0.0008(19) -0.012(2)
C16 0.017(2) 0.036(3) 0.028(3) -0.015(2) -0.0071(18) -0.005(2)
C11 0.022(3) 0.031(3) 0.023(3) -0.009(2) -0.0020(19) -0.010(2)
C12 0.032(3) 0.030(3) 0.018(2) -0.005(2) 0.0008(19) -0.017(2)
C14 0.026(3) 0.028(3) 0.019(2) -0.012(2) -0.0010(18) 0.001(2)
C13 0.037(3) 0.026(3) 0.017(3) -0.014(2) 0.0009(19) -0.008(2)
C10 0.033(3) 0.032(3) 0.019(3) -0.004(2) -0.009(2) -0.001(2)
C9 0.030(3) 0.038(3) 0.021(3) -0.012(2) -0.007(2) 0.002(2)
Cl4 0.0492(9) 0.0443(9) 0.0212(7) -0.0025(6) -0.0047(6) -0.0001(7)
Cl3 0.0408(8) 0.0391(9) 0.0341(8) -0.0159(7) 0.0001(6) 0.0071(7)
Co2 0.0150(4) 0.0128(4) 0.0087(4) -0.0022(3) -0.0023(3) 0.0011(3)
N7 0.0150(11) 0.0176(11) 0.0132(11) -0.0044(9) -0.0019(8) -0.0020(9)
N8 0.024(2) 0.024(2) 0.018(2) -0.0064(18) -0.0071(16) -0.0008(18)
N11 0.018(2) 0.020(2) 0.014(2) -0.0053(17) 0.0004(15) -0.0015(17)
N12 0.020(2) 0.029(3) 0.016(2) -0.0087(19) -0.0054(16) 0.0054(19)
N9 0.020(2) 0.024(2) 0.0097(19) -0.0051(17) -0.0032(15) -0.0002(17)
N10 0.025(2) 0.024(2) 0.014(2) 0.0000(18) -0.0044(16) -0.0034(19)
O5 0.043(3) 0.025(2) 0.057(3) 0.013(2) -0.007(2) -0.004(2)
O6 0.033(2) 0.046(3) 0.050(3) 0.007(2) -0.0125(19) 0.008(2)
O8 0.083(4) 0.033(3) 0.029(2) -0.002(2) -0.027(2) 0.010(3)
O7 0.067(3) 0.032(3) 0.041(3) -0.018(2) -0.014(2) 0.020(2)
Cl7 0.0341(13) 0.0287(13) 0.0203(12) -0.0105(10) -0.0093(9) 0.0088(11)
Cl12 0.0330(13) 0.0291(13) 0.0217(12) -0.0093(10) -0.0106(9) 0.0068(10)
Cl11 0.0314(12) 0.0310(13) 0.0179(11) -0.0094(10) -0.0103(9) 0.0064(10)
Cl9 0.0458(15) 0.0223(12) 0.0161(12) -0.0055(9) -0.0081(9) 0.0020(11)
Cl8 0.0428(14) 0.0208(12) 0.0191(12) -0.0054(9) -0.0078(9) -0.0005(11)
Cl10 0.0365(13) 0.0245(12) 0.0191(12) -0.0077(10) -0.0034(9) 0.0002(10)

loop_
_atom_type_symbol
_atom_type_description
_atom_type_scat_dispersion_real
_atom_type_scat_dispersion_imag
_atom_type_scat_source
C C 0.0181 0.0091 'International Tables Vol C Tables 4.2.6.8 and 6.1.1.4'
H H 0.0000 0.0000 'International Tables Vol C Tables 4.2.6.8 and 6.1.1.4'
Cl Cl 0.3639 0.7018 'International Tables Vol C Tables 4.2.6.8 and 6.1.1.4'
Co Co -2.3653 3.6143 'International Tables Vol C Tables 4.2.6.8 and 6.1.1.4'
N N 0.0311 0.0180 'International Tables Vol C Tables 4.2.6.8 and 6.1.1.4'
O O 0.0492 0.0322 'International Tables Vol C Tables 4.2.6.8 and 6.1.1.4'

loop_
_exptl_crystal_face_index_h
_exptl_crystal_face_index_k
_exptl_crystal_face_index_l
_exptl_crystal_face_perp_dist
_exptl_oxdiff_crystal_face_indexfrac_h
_exptl_oxdiff_crystal_face_indexfrac_k
_exptl_oxdiff_crystal_face_indexfrac_l
_exptl_oxdiff_crystal_face_x
_exptl_oxdiff_crystal_face_y
_exptl_oxdiff_crystal_face_z
6 5 7 0.1699 5.9984 4.9992 6.9962 0.0944 0.3796 0.8726
-6 -5 -7 0.1789 -5.9984 -4.9992 -6.9962 -0.0944 -0.3796 -0.8726
8 -2 -2 0.0873 7.9991 -2.0005 -2.0063 -0.1476 -0.7313 0.6898
-8 2 2 0.0763 -7.9991 2.0005 2.0063 0.1476 0.7313 -0.6898
-6 4 5 0.0923 -5.9997 4.0002 5.0051 0.1773 0.9251 -0.3742
6 -4 -5 0.0923 5.9997 -4.0002 -5.0051 -0.1773 -0.9251 0.3742
6 7 0 0.1009 5.9995 7.0003 -0.0047 0.6688 -0.1517 0.7099
7 0 7 0.1658 6.9981 -0.0014 6.9955 -0.4174 0.1588 0.8821
4 8 -2 0.0770 4.0001 8.0008 -2.0034 0.8891 -0.1654 0.4755
-4 -8 2 0.0770 -4.0001 -8.0008 2.0034 -0.8891 0.1654 -0.4755
0 7 8 0.1380 -0.0008 6.9997 8.0008 0.2822 0.9015 0.3500
0 -7 -8 0.1380 0.0008 -6.9997 -8.0008 -0.2822 -0.9015 -0.3500

loop_
_geom_angle_atom_site_label_1
_geom_angle_atom_site_label_2
_geom_angle_atom_site_label_3
_geom_angle
_geom_angle_site_symmetry_1
_geom_angle_site_symmetry_3
_geom_angle_publ_flag
H23A C23 H23B 108.4 . . ?
C24 C23 H23A 110.0 . . ?
C24 C23 H23B 110.0 . . ?
N17 C23 H23A 110.0 . . ?
N17 C23 H23B 110.0 . . ?
N17 C23 C24 108.5(4) . . ?
C23 C24 H24A 110.4 . . ?
C23 C24 H24B 110.4 . . ?
H24A C24 H24B 108.6 . . ?
N18 C24 C23 106.8(4) . . ?
N18 C24 H24A 110.4 . . ?
N18 C24 H24B 110.4 . . ?
H19A C19 H19B 108.4 . . ?
C20 C19 H19A 110.0 . . ?
C20 C19 H19B 110.0 . . ?
N15 C19 H19A 110.0 . . ?
N15 C19 H19B 110.0 . . ?
N15 C19 C20 108.3(5) . . ?
C19 C20 H20A 110.2 . . ?
C19 C20 H20B 110.2 . . ?
H20A C20 H20B 108.5 . . ?
N16 C20 C19 107.4(4) . . ?
N16 C20 H20A 110.2 . . ?
N16 C20 H20B 110.2 . . ?
H22A C22 H22B 107.6 . . ?
C21 C22 H22A 108.6 . . ?
C21 C22 H22B 108.6 . . ?
N17 C22 H22A 108.6 . . ?
N17 C22 H22B 108.6 . . ?
N17 C22 C21 114.5(5) . . ?
C22 C21 H21A 109.6 . . ?
C22 C21 H21B 109.6 . . ?
C22 C21 Cl6 110.5(4) . . ?
H21A C21 H21B 108.1 . . ?
Cl6 C21 H21A 109.6 . . ?
Cl6 C21 H21B 109.6 . . ?
H18A C18 H18B 107.7 . . ?
C17 C18 H18A 108.8 . . ?
C17 C18 H18B 108.8 . . ?
N15 C18 H18A 108.8 . . ?
N15 C18 H18B 108.8 . . ?
N15 C18 C17 113.8(4) . . ?
C18 C17 H17A 109.4 . . ?
C18 C17 H17B 109.4 . . ?
C18 C17 Cl5 111.0(4) . . ?
H17A C17 H17B 108.0 . . ?
Cl5 C17 H17A 109.4 . . ?
Cl5 C17 H17B 109.4 . . ?
N13 Co3 N14 179.8(2) . . ?
N13 Co3 N17 89.45(19) . . ?
N13 Co3 N15 89.26(19) . . ?
N17 Co3 N14 90.60(18) . . ?
N17 Co3 N15 178.71(18) . . ?
N18 Co3 N13 88.9(2) . . ?
N18 Co3 N14 91.00(18) . . ?
N18 Co3 N17 86.25(19) . . ?
N18 Co3 N15 93.65(19) . . ?
N15 Co3 N14 90.69(18) . . ?
N16 Co3 N13 88.8(2) . . ?
N16 Co3 N14 91.30(18) . . ?
N16 Co3 N17 93.93(19) . . ?
N16 Co3 N18 177.7(2) . . ?
N16 Co3 N15 86.1(2) . . ?
O10 N13 Co3 119.4(4) . . ?
O9 N13 Co3 119.4(4) . . ?
O9 N13 O10 121.2(5) . . ?
O12 N14 Co3 116.6(4) . . ?
O12 N14 O11 127.6(5) . . ?
O11 N14 Co3 115.8(4) . . ?
C23 N17 Co3 108.2(3) . . ?
C23 N17 H17 116(4) . . ?
C22 N17 C23 111.7(4) . . ?
C22 N17 Co3 118.8(4) . . ?
C22 N17 H17 103(4) . . ?
Co3 N17 H17 99(4) . . ?
C24 N18 Co3 109.3(3) . . ?
C24 N18 H18C 108(4) . . ?
C24 N18 H18D 106(5) . . ?
Co3 N18 H18C 116(4) . . ?
Co3 N18 H18D 111(5) . . ?
H18C N18 H18D 106(6) . . ?
C19 N15 Co3 107.9(3) . . ?
C19 N15 H15 112(4) . . ?
C18 N15 C19 112.9(4) . . ?
C18 N15 Co3 118.4(3) . . ?
C18 N15 H15 107(5) . . ?
Co3 N15 H15 98(4) . . ?
C20 N16 Co3 109.4(3) . . ?
C20 N16 H16A 113(5) . . ?
C20 N16 H16B 91(4) . . ?
Co3 N16 H16A 101(5) . . ?
Co3 N16 H16B 147(5) . . ?
H16A N16 H16B 95(6) . . ?
H3A C3 H3B 108.4 . . ?
C4 C3 H3A 110.0 . . ?
C4 C3 H3B 110.0 . . ?
N3 C3 H3A 110.0 . . ?
N3 C3 H3B 110.0 . . ?
N3 C3 C4 108.4(4) . . ?
C3 C4 H4A 110.3 . . ?
C3 C4 H4B 110.3 . . ?
H4A C4 H4B 108.6 . . ?
N4 C4 C3 106.9(4) . . ?
N4 C4 H4A 110.3 . . ?
N4 C4 H4B 110.3 . . ?
H7A C7 H7B 108.5 . . ?
C8 C7 H7A 110.2 . . ?
C8 C7 H7B 110.2 . . ?
N5 C7 H7A 110.2 . . ?
N5 C7 H7B 110.2 . . ?
N5 C7 C8 107.6(4) . . ?
C7 C8 H8A 110.4 . . ?
C7 C8 H8B 110.4 . . ?
H8A C8 H8B 108.6 . . ?
N6 C8 C7 106.8(4) . . ?
N6 C8 H8A 110.4 . . ?
N6 C8 H8B 110.4 . . ?
H2A C2 H2B 107.7 . . ?
C1 C2 H2A 108.8 . . ?
C1 C2 H2B 108.8 . . ?
N3 C2 H2A 108.8 . . ?
N3 C2 H2B 108.8 . . ?
N3 C2 C1 113.6(5) . . ?
C2 C1 H1A 109.6 . . ?
C2 C1 H1B 109.6 . . ?
C2 C1 Cl1 110.3(4) . . ?
H1A C1 H1B 108.1 . . ?
Cl1 C1 H1A 109.6 . . ?
Cl1 C1 H1B 109.6 . . ?
H6A C6 H6B 107.6 . . ?
C5 C6 H6A 108.7 . . ?
C5 C6 H6B 108.7 . . ?
N5 C6 H6A 108.7 . . ?
N5 C6 H6B 108.7 . . ?
N5 C6 C5 114.2(5) . . ?
C6 C5 H5A 109.5 . . ?
C6 C5 H5B 109.5 . . ?
C6 C5 Cl2 110.5(4) . . ?
H5A C5 H5B 108.1 . . ?
Cl2 C5 H5A 109.5 . . ?
Cl2 C5 H5B 109.5 . . ?
N2 Co1 N1 179.76(19) . . ?
N2 Co1 N3 89.41(19) . . ?
N2 Co1 N5 89.27(19) . . ?
N3 Co1 N1 90.64(18) . . ?
N4 Co1 N2 88.8(2) . . ?
N4 Co1 N1 90.98(18) . . ?
N4 Co1 N3 86.20(19) . . ?
N4 Co1 N5 93.75(18) . . ?
N5 Co1 N1 90.68(18) . . ?
N5 Co1 N3 178.68(19) . . ?
N6 Co1 N2 88.8(2) . . ?
N6 Co1 N1 91.39(18) . . ?
N6 Co1 N3 93.99(19) . . ?
N6 Co1 N4 177.62(19) . . ?
N6 Co1 N5 86.00(19) . . ?
O3 N2 Co1 119.6(4) . . ?
O4 N2 Co1 120.0(4) . . ?
O4 N2 O3 120.4(5) . . ?
O1 N1 Co1 116.0(4) . . ?
O2 N1 Co1 116.3(4) . . ?
O2 N1 O1 127.7(5) . . ?
C3 N3 Co1 108.0(3) . . ?
C3 N3 H3 116(5) . . ?
C2 N3 C3 112.6(4) . . ?
C2 N3 Co1 118.2(4) . . ?
C2 N3 H3 105(5) . . ?
Co1 N3 H3 96(5) . . ?
C4 N4 Co1 109.2(3) . . ?
C4 N4 H4C 109.8 . . ?
C4 N4 H4D 109.8 . . ?
Co1 N4 H4C 109.8 . . ?
Co1 N4 H4D 109.8 . . ?
H4C N4 H4D 108.3 . . ?
C7 N5 C6 112.3(4) . . ?
C7 N5 Co1 108.4(3) . . ?
C7 N5 H5 111(4) . . ?
C6 N5 Co1 118.7(3) . . ?
C6 N5 H5 106(5) . . ?
Co1 N5 H5 100(4) . . ?
C8 N6 Co1 109.7(3) . . ?
C8 N6 H6C 95(4) . . ?
C8 N6 H6D 106(4) . . ?
Co1 N6 H6C 145(4) . . ?
Co1 N6 H6D 98(4) . . ?
H6C N6 H6D 98(3) . . ?
H15A C15 H15B 108.3 . . ?
C16 C15 H15A 110.0 . . ?
C16 C15 H15B 110.0 . . ?
N11 C15 H15A 110.0 . . ?
N11 C15 H15B 110.0 . . ?
N11 C15 C16 108.7(5) . . ?
C15 C16 H16C 110.3 . . ?
C15 C16 H16D 110.3 . . ?
H16C C16 H16D 108.6 . . ?
N12 C16 C15 106.9(4) . . ?
N12 C16 H16C 110.3 . . ?
N12 C16 H16D 110.3 . . ?
H11A C11 H11B 108.2 . . ?
C12 C11 H11A 109.8 . . ?
C12 C11 H11B 109.8 . . ?
N9 C11 H11A 109.8 . . ?
N9 C11 H11B 109.8 . . ?
N9 C11 C12 109.6(4) . . ?
C11 C12 H12A 110.3 . . ?
C11 C12 H12B 110.3 . . ?
H12A C12 H12B 108.6 . . ?
N10 C12 C11 106.9(4) . . ?
N10 C12 H12A 110.3 . . ?
N10 C12 H12B 110.3 . . ?
H14A C14 H14B 107.7 . . ?
C13 C14 H14A 108.9 . . ?
C13 C14 H14B 108.9 . . ?
N11 C14 H14A 108.9 . . ?
N11 C14 H14B 108.9 . . ?
N11 C14 C13 113.3(4) . . ?
C14 C13 H13A 109.6 . . ?
C14 C13 H13B 109.6 . . ?
C14 C13 Cl4 110.4(4) . . ?
H13A C13 H13B 108.1 . . ?
Cl4 C13 H13A 109.6 . . ?
Cl4 C13 H13B 109.6 . . ?
H10A C10 H10B 107.6 . . ?
C9 C10 H10A 108.8 . . ?
C9 C10 H10B 108.8 . . ?
N9 C10 H10A 108.8 . . ?
N9 C10 H10B 108.8 . . ?
N9 C10 C9 114.0(5) . . ?
C10 C9 H9A 109.4 . . ?
C10 C9 H9B 109.4 . . ?
C10 C9 Cl3 110.9(4) . . ?
H9A C9 H9B 108.0 . . ?
Cl3 C9 H9A 109.4 . . ?
Cl3 C9 H9B 109.4 . . ?
N8 Co2 N7 179.87(18) . . ?
N8 Co2 N11 89.18(19) . . ?
N8 Co2 N9 89.50(19) . . ?
N11 Co2 N7 90.72(18) . . ?
N11 Co2 N9 178.68(18) . . ?
N12 Co2 N7 91.23(19) . . ?
N12 Co2 N8 88.8(2) . . ?
N12 Co2 N11 86.37(19) . . ?
N12 Co2 N9 93.50(19) . . ?
N12 Co2 N10 177.7(2) . . ?
N9 Co2 N7 90.60(18) . . ?
N10 Co2 N7 91.05(18) . . ?
N10 Co2 N8 88.9(2) . . ?
N10 Co2 N11 93.47(18) . . ?
N10 Co2 N9 86.61(19) . . ?
O5 N7 Co2 115.6(4) . . ?
O6 N7 Co2 116.1(4) . . ?
O6 N7 O5 128.3(5) . . ?
O8 N8 Co2 120.0(4) . . ?
O8 N8 O7 120.2(5) . . ?
O7 N8 Co2 119.9(4) . . ?
C15 N11 C14 113.3(4) . . ?
C15 N11 Co2 107.8(3) . . ?
C15 N11 H11 111(4) . . ?
C14 N11 Co2 117.9(3) . . ?
C14 N11 H11 108(4) . . ?
Co2 N11 H11 97(4) . . ?
C16 N12 Co2 109.5(3) . . ?
C16 N12 H12C 96(5) . . ?
C16 N12 H12D 94(5) . . ?
Co2 N12 H12C 111(4) . . ?
Co2 N12 H12D 140(5) . . ?
H12C N12 H12D 97(3) . . ?
C11 N9 Co2 107.4(3) . . ?
C11 N9 H9 114(4) . . ?
C10 N9 C11 113.1(4) . . ?
C10 N9 Co2 118.7(4) . . ?
C10 N9 H9 107(4) . . ?
Co2 N9 H9 96(4) . . ?
C12 N10 Co2 109.1(3) . . ?
C12 N10 H10C 102(5) . . ?
C12 N10 H10D 103(5) . . ?
Co2 N10 H10C 106(4) . . ?
Co2 N10 H10D 108(5) . . ?
H10C N10 H10D 129(7) . . ?

loop_
_geom_bond_atom_site_label_1
_geom_bond_atom_site_label_2
_geom_bond_distance
_geom_bond_site_symmetry_2
_geom_bond_publ_flag
C23 H23A 0.9700 . ?
C23 H23B 0.9700 . ?
C23 C24 1.504(7) . ?
C23 N17 1.491(7) . ?
C24 H24A 0.9700 . ?
C24 H24B 0.9700 . ?
C24 N18 1.490(7) . ?
C19 H19A 0.9700 . ?
C19 H19B 0.9700 . ?
C19 C20 1.505(7) . ?
C19 N15 1.492(7) . ?
C20 H20A 0.9700 . ?
C20 H20B 0.9700 . ?
C20 N16 1.470(7) . ?
C22 H22A 0.9700 . ?
C22 H22B 0.9700 . ?
C22 C21 1.526(7) . ?
C22 N17 1.491(6) . ?
C21 H21A 0.9700 . ?
C21 H21B 0.9700 . ?
C21 Cl6 1.796(6) . ?
C18 H18A 0.9700 . ?
C18 H18B 0.9700 . ?
C18 C17 1.523(6) . ?
C18 N15 1.480(6) . ?
C17 H17A 0.9700 . ?
C17 H17B 0.9700 . ?
C17 Cl5 1.796(6) . ?
Co3 N13 1.980(5) . ?
Co3 N14 2.040(5) . ?
Co3 N17 1.985(4) . ?
Co3 N18 1.948(5) . ?
Co3 N15 1.995(4) . ?
Co3 N16 1.946(5) . ?
N13 O10 1.212(6) . ?
N13 O9 1.207(7) . ?
N14 O12 1.172(6) . ?
N14 O11 1.198(6) . ?
N17 H17 0.87(2) . ?
N18 H18C 0.98(6) . ?
N18 H18D 0.81(7) . ?
N15 H15 0.87(2) . ?
N16 H16A 0.86(2) . ?
N16 H16B 0.85(2) . ?
C3 H3A 0.9700 . ?
C3 H3B 0.9700 . ?
C3 C4 1.512(7) . ?
C3 N3 1.487(7) . ?
C4 H4A 0.9700 . ?
C4 H4B 0.9700 . ?
C4 N4 1.491(6) . ?
C7 H7A 0.9700 . ?
C7 H7B 0.9700 . ?
C7 C8 1.521(7) . ?
C7 N5 1.485(7) . ?
C8 H8A 0.9700 . ?
C8 H8B 0.9700 . ?
C8 N6 1.468(7) . ?
C2 H2A 0.9700 . ?
C2 H2B 0.9700 . ?
C2 C1 1.527(7) . ?
C2 N3 1.487(6) . ?
C1 H1A 0.9700 . ?
C1 H1B 0.9700 . ?
C1 Cl1 1.794(6) . ?
C6 H6A 0.9700 . ?
C6 H6B 0.9700 . ?
C6 C5 1.519(7) . ?
C6 N5 1.494(6) . ?
C5 H5A 0.9700 . ?
C5 H5B 0.9700 . ?
C5 Cl2 1.792(6) . ?
Co1 N2 1.975(5) . ?
Co1 N1 2.042(5) . ?
Co1 N3 2.000(5) . ?
Co1 N4 1.951(4) . ?
Co1 N5 1.985(4) . ?
Co1 N6 1.942(4) . ?
N2 O3 1.214(6) . ?
N2 O4 1.213(6) . ?
N1 O1 1.186(6) . ?
N1 O2 1.177(6) . ?
N3 H3 0.86(2) . ?
N4 H4C 0.8900 . ?
N4 H4D 0.8900 . ?
N5 H5 0.87(2) . ?
N6 H6C 0.873(19) . ?
N6 H6D 0.863(19) . ?
C15 H15A 0.9700 . ?
C15 H15B 0.9700 . ?
C15 C16 1.514(7) . ?
C15 N11 1.483(7) . ?
C16 H16C 0.9700 . ?
C16 H16D 0.9700 . ?
C16 N12 1.481(6) . ?
C11 H11A 0.9700 . ?
C11 H11B 0.9700 . ?
C11 C12 1.504(7) . ?
C11 N9 1.489(7) . ?
C12 H12A 0.9700 . ?
C12 H12B 0.9700 . ?
C12 N10 1.496(7) . ?
C14 H14A 0.9700 . ?
C14 H14B 0.9700 . ?
C14 C13 1.519(6) . ?
C14 N11 1.489(6) . ?
C13 H13A 0.9700 . ?
C13 H13B 0.9700 . ?
C13 Cl4 1.806(6) . ?
C10 H10A 0.9700 . ?
C10 H10B 0.9700 . ?
C10 C9 1.512(7) . ?
C10 N9 1.479(7) . ?
C9 H9A 0.9700 . ?
C9 H9B 0.9700 . ?
C9 Cl3 1.784(6) . ?
Co2 N7 2.047(4) . ?
Co2 N8 1.971(5) . ?
Co2 N11 1.998(4) . ?
Co2 N12 1.942(5) . ?
Co2 N9 2.002(4) . ?
Co2 N10 1.954(5) . ?
N7 O5 1.183(6) . ?
N7 O6 1.172(6) . ?
N8 O8 1.211(6) . ?
N8 O7 1.219(6) . ?
N11 H11 1.00(7) . ?
N12 H12C 0.866(19) . ?
N12 H12D 0.865(19) . ?
N9 H9 0.87(2) . ?
N10 H10C 0.86(2) . ?
N10 H10D 0.82(7) . ?

loop_
_geom_torsion_atom_site_label_1
_geom_torsion_atom_site_label_2
_geom_torsion_atom_site_label_3
_geom_torsion_atom_site_label_4
_geom_torsion
_geom_torsion_site_symmetry_1
_geom_torsion_site_symmetry_2
_geom_torsion_site_symmetry_3
_geom_torsion_site_symmetry_4
_geom_torsion_publ_flag
C23 C24 N18 Co3 40.3(5) . . . . ?
C24 C23 N17 C22 168.7(4) . . . . ?
C24 C23 N17 Co3 36.2(5) . . . . ?
C19 C20 N16 Co3 40.9(6) . . . . ?
C20 C19 N15 C18 168.0(5) . . . . ?
C20 C19 N15 Co3 35.2(5) . . . . ?
C21 C22 N17 C23 58.6(6) . . . . ?
C21 C22 N17 Co3 -174.4(3) . . . . ?
C17 C18 N15 C19 58.3(6) . . . . ?
C17 C18 N15 Co3 -174.2(4) . . . . ?
N17 C23 C24 N18 -50.0(6) . . . . ?
N17 C22 C21 Cl6 57.0(5) . . . . ?
N15 C19 C20 N16 -50.0(6) . . . . ?
N15 C18 C17 Cl5 57.4(6) . . . . ?
C3 C4 N4 Co1 -40.6(5) . . . . ?
C4 C3 N3 C2 -168.3(5) . . . . ?
C4 C3 N3 Co1 -36.0(5) . . . . ?
C7 C8 N6 Co1 -40.9(5) . . . . ?
C8 C7 N5 C6 -169.2(5) . . . . ?
C8 C7 N5 Co1 -36.1(5) . . . . ?
C1 C2 N3 C3 -58.2(6) . . . . ?
C1 C2 N3 Co1 174.6(3) . . . . ?
C5 C6 N5 C7 -57.3(6) . . . . ?
C5 C6 N5 Co1 174.8(4) . . . . ?
N3 C3 C4 N4 50.3(6) . . . . ?
N3 C2 C1 Cl1 -58.1(5) . . . . ?
N5 C7 C8 N6 50.4(6) . . . . ?
N5 C6 C5 Cl2 -58.6(6) . . . . ?
C15 C16 N12 Co2 40.0(5) . . . . ?
C16 C15 N11 C14 167.9(4) . . . . ?
C16 C15 N11 Co2 35.7(5) . . . . ?
C11 C12 N10 Co2 39.9(5) . . . . ?
C12 C11 N9 C10 168.3(5) . . . . ?
C12 C11 N9 Co2 35.4(5) . . . . ?
C13 C14 N11 C15 57.6(6) . . . . ?
C13 C14 N11 Co2 -175.3(4) . . . . ?
C9 C10 N9 C11 58.3(6) . . . . ?
C9 C10 N9 Co2 -174.5(4) . . . . ?
N11 C15 C16 N12 -49.8(6) . . . . ?
N11 C14 C13 Cl4 58.5(5) . . . . ?
N9 C11 C12 N10 -49.7(6) . . . . ?
N9 C10 C9 Cl3 57.8(6) . . . . ?

loop_
_smtbx_masks_void_nr
_smtbx_masks_void_average_x
_smtbx_masks_void_average_y
_smtbx_masks_void_average_z
_smtbx_masks_void_volume
_smtbx_masks_void_count_electrons
_smtbx_masks_void_content
1 -0.060 0.274 0.424 15.0 9.7 ?
2 0.060 0.726 0.576 15.0 9.9 ?
3 0.161 0.316 0.660 12.9 9.9 ?
4 0.179 0.020 0.668 12.1 9.5 ?
5 0.279 0.613 0.754 13.7 9.6 ?
6 0.402 0.058 0.902 14.6 10.1 ?
7 0.493 0.350 0.008 13.1 9.8 ?
8 0.507 0.650 -0.008 13.1 10.1 ?
9 0.598 0.942 0.098 14.6 9.8 ?
10 0.721 0.387 0.246 13.7 9.8 ?
11 0.821 -0.020 0.332 12.1 9.8 ?
12 0.839 0.684 0.340 12.9 9.7 ?
